data_4315546
loop_
_publ_author_name
'Hannah Sayre'
'Kyle Milos'
'Michael J. Goldcamp'
'Cynthia A. Schroll'
'Jeanette A. Krause'
'Michael J. Baldwin'

_publ_contact_author_address
;     Department of Chemistry
      University of Cincinnati
      Cincinnati, OH 45221-0172 USA
;
_publ_contact_author_email Jeanette.Krause@uc.edu
_publ_contact_author_fax '513 556 9239'
_publ_contact_author_name 'Dr. Jeanette A. Krause'
_publ_contact_author_phone '513 556 9226'
_publ_section_title
;
 Mixed-Donor, \a-Hydroxy Acid-Containing Chelates for Binding and
 Light-Triggered Release of Iron
;
_journal_name_full 'Inorganic Chemistry'
_journal_page_first 4433
_journal_page_last 4439
_journal_paper_doi 10.1021/ic9018629
_journal_volume 49
_journal_year 2010
_chemical_absolute_configuration ad
_chemical_formula_moiety 'C4 H9 N O3'
_chemical_formula_sum 'C4 H9 N O3'
_chemical_formula_weight 119.12
_chemical_name_systematic
; 
 ? 
;
_space_group_IT_number 19
_symmetry_cell_setting orthorhombic
_symmetry_space_group_name_Hall 'P 2ac 2ab'
_symmetry_space_group_name_H-M 'P 21 21 21'
_atom_sites_solution_hydrogens difmap
_atom_sites_solution_primary direct
_atom_sites_solution_secondary difmap
_audit_creation_method SHELXL-97
_cell_angle_alpha 90.00
_cell_angle_beta 90.00
_cell_angle_gamma 90.00
_cell_formula_units_Z 4
_cell_length_a 6.3884(1)
_cell_length_b 8.2129(2)
_cell_length_c 10.7210(2)
_cell_measurement_reflns_used 4141
_cell_measurement_temperature 100(2)
_cell_measurement_theta_max 67.60
_cell_measurement_theta_min 4.12
_cell_volume 562.502(19)
_computing_cell_refinement 'Bruker SAINT v6.45A'
_computing_data_collection 'Bruker SMART v5.631'
_computing_data_reduction 'Bruker SAINT v6.45A'
_computing_molecular_graphics 'Bruker SHELXTL v6.14'
_computing_publication_material 'Bruker SHELXTL v6.14'
_computing_structure_refinement 'Bruker SHELXTL v6.14'
_computing_structure_solution 'Bruker SHELXTL v6.14'
_diffrn_ambient_temperature 100(2)
_diffrn_detector_area_resol_mean 0.8
_diffrn_measured_fraction_theta_full 0.994
_diffrn_measured_fraction_theta_max 0.994
_diffrn_measurement_device_type 'Bruker SMART6000 CCD'
_diffrn_measurement_method '\w scans'
_diffrn_radiation_monochromator graphite
_diffrn_radiation_source 'fine-focus sealed tube'
_diffrn_radiation_type CuK\a
_diffrn_radiation_wavelength 1.54178
_diffrn_reflns_av_R_equivalents 0.0236
_diffrn_reflns_av_sigmaI/netI 0.0158
_diffrn_reflns_limit_h_max 7
_diffrn_reflns_limit_h_min -7
_diffrn_reflns_limit_k_max 9
_diffrn_reflns_limit_k_min -9
_diffrn_reflns_limit_l_max 12
_diffrn_reflns_limit_l_min -12
_diffrn_reflns_number 4717
_diffrn_reflns_theta_full 67.63
_diffrn_reflns_theta_max 67.63
_diffrn_reflns_theta_min 6.79
_diffrn_standards_decay_% 0
_diffrn_standards_number 0
_exptl_absorpt_coefficient_mu 1.031
_exptl_absorpt_correction_T_max 0.9039
_exptl_absorpt_correction_T_min 0.8203
_exptl_absorpt_correction_type multi-scan
_exptl_absorpt_process_details 'SADABS v2.10 (Sheldrick)'
_exptl_crystal_colour colorless
_exptl_crystal_density_diffrn 1.407
_exptl_crystal_density_meas ?
_exptl_crystal_description block
_exptl_crystal_F_000 256
_exptl_crystal_size_max 0.20
_exptl_crystal_size_mid 0.20
_exptl_crystal_size_min 0.10
_refine_diff_density_max 0.215
_refine_diff_density_min -0.222
_refine_diff_density_rms 0.062
_refine_ls_abs_structure_details 'Flack H D (1983), Acta Cryst. A39, 876-881, 387 Friedel pairs'
_refine_ls_abs_structure_Flack 0.1(2)
_refine_ls_extinction_coef 0.026(3)
_refine_ls_extinction_expression Fc^*^=kFc[1+0.001xFc^2^\l^3^/sin(2\q)]^-1/4^
_refine_ls_extinction_method SHELXL
_refine_ls_goodness_of_fit_ref 1.158
_refine_ls_hydrogen_treatment refxyz
_refine_ls_matrix_type full
_refine_ls_number_parameters 102
_refine_ls_number_reflns 1001
_refine_ls_number_restraints 0
_refine_ls_restrained_S_all 1.158
_refine_ls_R_factor_all 0.0270
_refine_ls_R_factor_gt 0.0267
_refine_ls_shift/su_max 0.000
_refine_ls_shift/su_mean 0.000
_refine_ls_structure_factor_coef Fsqd
_refine_ls_weighting_details 'calc w=1/[\s^2^(Fo^2^)+(0.0431P)^2^+0.0579P] where P=(Fo^2^+2Fc^2^)/3'
_refine_ls_weighting_scheme calc
_refine_ls_wR_factor_gt 0.0651
_refine_ls_wR_factor_ref 0.0653
_reflns_number_gt 986
_reflns_number_total 1001
_reflns_threshold_expression >2\s(I)
_cod_data_source_file ic9018629_si_002_1.cif
_cod_data_source_block 2
_cod_depositor_comments
;
The following automatic conversions were performed:

'_symmetry_cell_setting' value 'Orthorhombic' changed to
'orthorhombic' according to the built-in table from CIF Core
dictionary named 'cif_core.dic' version 2.4.1 from 2010-06-29.

Automatic conversion script
Id: cif_fix_values 1646 2011-03-28 12:23:43Z adriana 

The following automatic conversions were performed:

'_exptl_crystal_density_meas' value 'not measured' was changed to '?'
- the value is perceived as not measured.

Automatic conversion script
Id: cif_fix_values 3008 2015-01-20 13:52:24Z robertas 
;
_cod_database_code 4315546

loop_
_symmetry_equiv_pos_as_xyz
'x, y, z'
'-x+1/2, -y, z+1/2'
'-x, y+1/2, -z+1/2'
'x+1/2, -y+1/2, -z'

loop_
_atom_site_label
_atom_site_type_symbol
_atom_site_fract_x
_atom_site_fract_y
_atom_site_fract_z
_atom_site_U_iso_or_equiv
_atom_site_adp_type
_atom_site_occupancy
_atom_site_symmetry_multiplicity
_atom_site_calc_flag
_atom_site_refinement_flags
_atom_site_disorder_assembly
_atom_site_disorder_group
O1 O 0.20925(14) 0.32969(11) 0.86244(8) 0.0163(2) Uani 1 1 d . . .
H1 H 0.258(3) 0.415(2) 0.8398(15) 0.020 Uiso 1 1 d . . .
O2 O 0.36118(14) 0.22314(11) 0.63839(8) 0.0167(2) Uani 1 1 d . . .
O3 O 0.65073(14) 0.12686(11) 0.72821(8) 0.0167(2) Uani 1 1 d . . .
N1 N 0.05002(18) -0.17215(14) 0.88821(10) 0.0134(3) Uani 1 1 d . . .
H1A H -0.073(3) -0.197(2) 0.8642(15) 0.016 Uiso 1 1 d . . .
H1B H 0.055(3) -0.183(2) 0.9679(16) 0.016 Uiso 1 1 d . . .
H1C H 0.138(3) -0.245(2) 0.8567(15) 0.016 Uiso 1 1 d . . .
C2 C 0.1044(2) -0.00261(15) 0.84953(12) 0.0156(3) Uani 1 1 d . . .
H2A H -0.015(3) 0.066(2) 0.8678(15) 0.019 Uiso 1 1 d . . .
H2B H 0.129(3) -0.006(2) 0.7577(16) 0.019 Uiso 1 1 d . . .
C3 C 0.3002(2) 0.05642(15) 0.91677(11) 0.0139(3) Uani 1 1 d . . .
H3A H 0.269(3) 0.0708(19) 1.0054(14) 0.017 Uiso 1 1 d . . .
H3B H 0.415(3) -0.021(2) 0.9093(15) 0.017 Uiso 1 1 d . . .
C4 C 0.37852(18) 0.21800(14) 0.86302(11) 0.0134(3) Uani 1 1 d . . .
H4 H 0.495(3) 0.256(2) 0.9185(15) 0.016 Uiso 1 1 d . . .
C5 C 0.4703(2) 0.18793(15) 0.73181(11) 0.0131(3) Uani 1 1 d . . .

loop_
_atom_site_aniso_label
_atom_site_aniso_U_11
_atom_site_aniso_U_22
_atom_site_aniso_U_33
_atom_site_aniso_U_23
_atom_site_aniso_U_13
_atom_site_aniso_U_12
O1 0.0164(5) 0.0134(4) 0.0192(4) 0.0001(4) 0.0045(4) 0.0015(4)
O2 0.0145(4) 0.0218(5) 0.0137(4) -0.0007(3) -0.0003(3) 0.0005(3)
O3 0.0125(5) 0.0156(4) 0.0219(5) 0.0009(3) 0.0028(3) 0.0017(3)
N1 0.0106(5) 0.0169(6) 0.0128(5) -0.0004(4) -0.0005(4) -0.0005(4)
C2 0.0146(6) 0.0150(6) 0.0172(6) 0.0017(5) -0.0012(5) 0.0004(5)
C3 0.0136(6) 0.0147(6) 0.0135(6) 0.0005(4) -0.0002(5) 0.0013(5)
C4 0.0118(6) 0.0142(6) 0.0142(6) -0.0016(5) -0.0015(5) -0.0006(5)
C5 0.0132(6) 0.0092(5) 0.0168(6) -0.0011(5) 0.0005(5) -0.0036(4)

loop_
_atom_type_symbol
_atom_type_description
_atom_type_scat_dispersion_real
_atom_type_scat_dispersion_imag
_atom_type_scat_source
C C 0.0181 0.0091 'International Tables Vol C Tables 4.2.6.8 and 6.1.1.4'
H H 0.0000 0.0000 'International Tables Vol C Tables 4.2.6.8 and 6.1.1.4'
N N 0.0311 0.0180 'International Tables Vol C Tables 4.2.6.8 and 6.1.1.4'
O O 0.0492 0.0322 'International Tables Vol C Tables 4.2.6.8 and 6.1.1.4'

loop_
_geom_angle_atom_site_label_1
_geom_angle_atom_site_label_2
_geom_angle_atom_site_label_3
_geom_angle
_geom_angle_site_symmetry_1
_geom_angle_site_symmetry_3
_geom_angle_publ_flag
C4 O1 H1 105.6(13) . . ?
C2 N1 H1A 110.7(11) . . ?
C2 N1 H1B 111.5(11) . . ?
H1A N1 H1B 108.2(17) . . ?
C2 N1 H1C 111.8(10) . . ?
H1A N1 H1C 108.1(15) . . ?
H1B N1 H1C 106.3(16) . . ?
N1 C2 C3 110.88(10) . . ?
N1 C2 H2A 107.8(10) . . ?
C3 C2 H2A 111.3(9) . . ?
N1 C2 H2B 106.6(9) . . ?
C3 C2 H2B 110.4(9) . . ?
H2A C2 H2B 109.8(13) . . ?
C2 C3 C4 111.48(10) . . ?
C2 C3 H3A 109.4(9) . . ?
C4 C3 H3A 109.1(9) . . ?
C2 C3 H3B 111.7(10) . . ?
C4 C3 H3B 106.9(10) . . ?
H3A C3 H3B 108.2(14) . . ?
O1 C4 C3 108.25(10) . . ?
O1 C4 C5 112.90(10) . . ?
C3 C4 C5 109.18(9) . . ?
O1 C4 H4 111.3(10) . . ?
C3 C4 H4 106.9(10) . . ?
C5 C4 H4 108.1(9) . . ?
O2 C5 O3 125.23(11) . . ?
O2 C5 C4 118.67(11) . . ?
O3 C5 C4 116.09(10) . . ?

loop_
_geom_bond_atom_site_label_1
_geom_bond_atom_site_label_2
_geom_bond_distance
_geom_bond_site_symmetry_2
_geom_bond_publ_flag
O1 C4 1.4181(15) . ?
O1 H1 0.806(19) . ?
O2 C5 1.2541(15) . ?
O3 C5 1.2577(17) . ?
N1 C2 1.4939(16) . ?
N1 H1A 0.85(2) . ?
N1 H1B 0.859(17) . ?
N1 H1C 0.887(18) . ?
C2 C3 1.5228(18) . ?
C2 H2A 0.967(17) . ?
C2 H2B 0.997(17) . ?
C3 C4 1.5308(17) . ?
C3 H3A 0.978(15) . ?
C3 H3B 0.974(17) . ?
C4 C5 1.5439(16) . ?
C4 H4 1.002(17) . ?

loop_
_geom_torsion_atom_site_label_1
_geom_torsion_atom_site_label_2
_geom_torsion_atom_site_label_3
_geom_torsion_atom_site_label_4
_geom_torsion
_geom_torsion_site_symmetry_1
_geom_torsion_site_symmetry_2
_geom_torsion_site_symmetry_3
_geom_torsion_site_symmetry_4
_geom_torsion_publ_flag
N1 C2 C3 C4 170.71(10) . . . . ?
C2 C3 C4 O1 52.57(13) . . . . ?
C2 C3 C4 C5 -70.69(13) . . . . ?
O1 C4 C5 O2 -19.23(15) . . . . ?
C3 C4 C5 O2 101.22(12) . . . . ?
O1 C4 C5 O3 161.74(10) . . . . ?
C3 C4 C5 O3 -77.81(14) . . . . ?

loop_
_cod_related_entry_id
_cod_related_entry_database
_cod_related_entry_code
1 ChemSpider 2015692
